data_1574628
loop_
_publ_author_name
'Wang, Yizhou'
'Wang, Zheng'
'Zhang, Qiuyue'
'Wang, Quanchao'
'Solan, Gregory A.'
'Duan, Xuelei'
'Ma, Yanping'
'Gao, Jiahao'
'Zhou, Zhe'
'Sun, Wen-Hua'

_publ_section_title
;
 Ultra-low-molecular-weight PE wax using a cyclohexyl-fused
 bis(imino)pyridine-cobalt catalyst functionalized with a remote
 para-phenyl group
;
_journal_issue 23
_journal_name_full 'Polymer Chemistry'
_journal_page_first 2718
_journal_page_last 2731
_journal_paper_doi 10.1039/D5PY00358J
_journal_volume 16
_journal_year 2025
_chemical_formula_moiety 'C37 H39 Cl2 Co N3'
_chemical_formula_sum 'C37 H39 Cl2 Co N3'
_chemical_formula_weight 655.54
_space_group_crystal_system orthorhombic
_space_group_IT_number 43
_space_group_name_Hall 'F 2 -2d'
_space_group_name_H-M_alt 'F d d 2'
_atom_sites_solution_hydrogens geom
_atom_sites_solution_primary iterative
_audit_creation_date 2023-09-28
_audit_creation_method
;
Olex2 1.5
(compiled 2023.08.24 svn.re1ec1418 for OlexSys, GUI svn.r6817)
;
_audit_update_record
;
2025-04-04 deposited with the CCDC.	2025-05-12 downloaded from the CCDC.
;
_cell_angle_alpha 90
_cell_angle_beta 90
_cell_angle_gamma 90
_cell_formula_units_Z 16
_cell_length_a 33.7269(6)
_cell_length_b 32.7780(6)
_cell_length_c 14.0568(3)
_cell_measurement_reflns_used 7468
_cell_measurement_temperature 169.99(10)
_cell_measurement_theta_max 77.2050
_cell_measurement_theta_min 3.6520
_cell_volume 15539.8(5)
_computing_cell_refinement 'CrysAlisPro 1.171.42.96a (Rigaku OD, 2023)'
_computing_data_collection 'CrysAlisPro 1.171.42.96a (Rigaku OD, 2023)'
_computing_data_reduction 'CrysAlisPro 1.171.42.96a (Rigaku OD, 2023)'
_computing_molecular_graphics 'Olex2 1.5 (Dolomanov et al., 2009)'
_computing_publication_material 'Olex2 1.5 (Dolomanov et al., 2009)'
_computing_structure_refinement 'SHELXL 2017/1 (Sheldrick, 2015)'
_computing_structure_solution 'olex2.solve 1.5 (Bourhis et al., 2015)'
_diffrn_ambient_environment N~2~
_diffrn_ambient_temperature 169.99(10)
_diffrn_detector 'Hybrid Pixel Array Detector'
_diffrn_detector_area_resol_mean 10.0000
_diffrn_detector_type HyPix
_diffrn_measured_fraction_theta_full 0.996
_diffrn_measured_fraction_theta_max 0.953
_diffrn_measurement_details
;
List of Runs (angles in degrees, time in seconds):

  # Type    Start    End  Width  t~exp~   \w     \q     \k     \f   Frames
#--------------------------------------------------------------------------
  1  \w   -103.00 -32.00   0.50    1.80    --  -46.42 -55.00 -76.00  142
  2  \w   -151.00-126.00   0.50    5.00    -- -104.50 -83.00  63.00   50
  3  \w   -166.00-114.00   0.50    5.00    -- -104.50 -55.00 -76.00  104
  4  \w     37.00  65.00   0.50    5.00    --  108.85 -55.00 -76.00   56
  5  \w     38.00 136.00   0.50    5.00    --  108.85 -86.00 171.00  196
  6  \w    -24.00  26.00   0.50    1.80    --   46.42 -19.00 150.00  100
  7  \w     22.00  58.00   0.50    1.80    --   46.42-125.00 150.00   72
  8  \w    -58.00 -31.00   0.50    5.00    -- -104.50  61.00 -90.00   54
  9  \w    -68.00 -42.00   0.50    5.00    -- -104.50  61.00 150.00   52
 10  \w     43.00  68.00   0.50    5.00    --  108.85 -61.00  60.00   50
 11  \w     59.00  97.00   0.50    5.00    --  108.85 -77.00 -90.00   76
 12  \w     98.00 177.00   0.50    5.00    --  108.85  61.00-180.00  158
;
_diffrn_measurement_device 'four-circle diffractometer'
_diffrn_measurement_device_type 'XtaLAB Synergy R, HyPix'
_diffrn_measurement_method '\w scans'
_diffrn_orient_matrix_type 'CrysAlisPro convention (1999,Acta A55,543-557)'
_diffrn_orient_matrix_UB_11 -0.0261875000
_diffrn_orient_matrix_UB_12 0.0307776000
_diffrn_orient_matrix_UB_13 0.0540450000
_diffrn_orient_matrix_UB_21 -0.0310683000
_diffrn_orient_matrix_UB_22 -0.0021006000
_diffrn_orient_matrix_UB_23 -0.0800922000
_diffrn_orient_matrix_UB_31 -0.0208752000
_diffrn_orient_matrix_UB_32 -0.0354735000
_diffrn_orient_matrix_UB_33 0.0516506000
_diffrn_radiation_monochromator mirror
_diffrn_radiation_probe x-ray
_diffrn_radiation_type 'Cu K\a'
_diffrn_radiation_wavelength 1.54184
_diffrn_reflns_av_R_equivalents 0.0329
_diffrn_reflns_av_unetI/netI 0.0398
_diffrn_reflns_Laue_measured_fraction_full 0.996
_diffrn_reflns_Laue_measured_fraction_max 0.953
_diffrn_reflns_limit_h_max 37
_diffrn_reflns_limit_h_min -41
_diffrn_reflns_limit_k_max 40
_diffrn_reflns_limit_k_min -41
_diffrn_reflns_limit_l_max 17
_diffrn_reflns_limit_l_min -16
_diffrn_reflns_number 13794
_diffrn_reflns_point_group_measured_fraction_full 0.996
_diffrn_reflns_point_group_measured_fraction_max 0.953
_diffrn_reflns_theta_full 67.684
_diffrn_reflns_theta_max 77.612
_diffrn_reflns_theta_min 3.664
_diffrn_source 'Rotating-anode X-ray tube'
_diffrn_source_type 'PhotonJet R (Cu) X-ray Source'
_exptl_absorpt_coefficient_mu 4.916
_exptl_absorpt_correction_T_max 1.00000
_exptl_absorpt_correction_T_min 0.20908
_exptl_absorpt_correction_type multi-scan
_exptl_absorpt_process_details
;
CrysAlisPro 1.171.42.96a (Rigaku Oxford Diffraction, 2023)
Empirical absorption correction using spherical harmonics,
implemented in SCALE3 ABSPACK scaling algorithm.
;
_exptl_crystal_colour brown
_exptl_crystal_colour_primary brown
_exptl_crystal_density_diffrn 1.121
_exptl_crystal_description block
_exptl_crystal_F_000 5488
_exptl_crystal_size_max 0.3
_exptl_crystal_size_mid 0.2
_exptl_crystal_size_min 0.15
_refine_diff_density_max 0.310
_refine_diff_density_min -0.355
_refine_diff_density_rms 0.066
_refine_ls_abs_structure_details
;
 Refined as an inversion twin.
;
_refine_ls_abs_structure_Flack 0.062(7)
_refine_ls_extinction_method none
_refine_ls_goodness_of_fit_ref 1.052
_refine_ls_hydrogen_treatment constr
_refine_ls_matrix_type full
_refine_ls_number_parameters 437
_refine_ls_number_reflns 6154
_refine_ls_number_restraints 383
_refine_ls_restrained_S_all 1.061
_refine_ls_R_factor_all 0.0715
_refine_ls_R_factor_gt 0.0661
_refine_ls_shift/su_max 0.001
_refine_ls_shift/su_mean 0.000
_refine_ls_structure_factor_coef Fsqd
_refine_ls_weighting_details 'w=1/[\s^2^(Fo^2^)+(0.1111P)^2^+55.4265P] where P=(Fo^2^+2Fc^2^)/3'
_refine_ls_weighting_scheme calc
_refine_ls_wR_factor_gt 0.1870
_refine_ls_wR_factor_ref 0.1925
_reflns_Friedel_coverage 0.919
_reflns_Friedel_fraction_full 0.996
_reflns_Friedel_fraction_max 0.953
_reflns_number_gt 5538
_reflns_number_total 6154
_reflns_threshold_expression 'I > 2\s(I)'
_cod_data_source_file d5py00358j2.cif
_cod_data_source_block Co4
_cod_depositor_comments 'Adding full bibliography for 1574627--1574628.cif.'
_cod_database_code 1574628
_shelx_shelxl_version_number 2017/1
_chemical_oxdiff_formula 'C H N Co Cl'
_shelx_space_group_comment
;
The symmetry employed for this shelxl refinement is uniquely defined
by the following loop, which should always be used as a source of
symmetry information in preference to the above space-group names.
They are only intended as comments.
;
_olex2_refinement_description
;
1. Twinned data refinement
 Scales: 0.938(7)
 0.062(7)
2. Fixed Uiso
 At 1.2 times of:
  All C(H) groups, All C(H,H) groups
 At 1.5 times of:
  All C(H,H,H) groups
3. Restrained distances
 Co1-Cl1 \\sim Co1-Cl1A
 with sigma of 0.02
 Co1-Cl2 \\sim Co1-Cl2A
 with sigma of 0.02
 C34-C35 \\sim C34-C35A
 with sigma of 0.02
 C23-C28 \\sim C23-C28A
 with sigma of 0.02
4. Rigid bond restraints
 C35, C36, C37, C27, C26, C28
 with sigma for 1-2 distances of 0.001 and sigma for 1-3 distances of 0.001
 Cl1A, Cl1, Cl2, Cl2A
 with sigma for 1-2 distances of 0.01 and sigma for 1-3 distances of 0.01
 C14, C15, C16, C17, C18, C19
 with sigma for 1-2 distances of 0.01 and sigma for 1-3 distances of 0.01
5. Uiso/Uaniso restraints and constraints
All non-hydrogen atoms have similar U: within 1.7A with sigma of 0.01 and sigma
for terminal atoms of 0.02 within 1.7A
Uanis(Cl1A) \\sim Ueq, Uanis(Cl1) \\sim Ueq, Uanis(Cl2A) \\sim Ueq, Uanis(Cl2)
\\sim Ueq: with sigma of 0.01 and sigma for terminal atoms of 0.02
Uanis(C14) \\sim Ueq, Uanis(C15) \\sim Ueq, Uanis(C16) \\sim Ueq, Uanis(C17)
\\sim Ueq, Uanis(C18) \\sim Ueq, Uanis(C19) \\sim Ueq: with sigma of 0.01 and
sigma for terminal atoms of 0.02
6. Others
 Sof(Cl1A)=1-FVAR(1)
 Sof(Cl1)=FVAR(1)
 Sof(Cl2A)=1-FVAR(2)
 Sof(Cl2)=FVAR(2)
 Sof(C35A)=Sof(H35D)=Sof(H35E)=Sof(H35F)=1-FVAR(3)
 Sof(C35)=Sof(H35A)=Sof(H35B)=Sof(H35C)=FVAR(3)
 Sof(C28A)=Sof(H28D)=Sof(H28E)=Sof(H28F)=1-FVAR(4)
 Sof(C28)=Sof(H28A)=Sof(H28B)=Sof(H28C)=FVAR(4)
7.a Secondary CH2 refined with riding coordinates:
 C4(H4A,H4B), C5(H5A,H5B), C3(H3A,H3B), C9(H9A,H9B), C11(H11A,H11B), C10(H10A,
 H10B)
7.b Aromatic/amide H refined with riding coordinates:
 C19(H19), C22(H22), C15(H15), C18(H18), C16(H16), C24(H24), C33(H33),
 C31(H31), C17(H17)
7.c Idealised Me refined as rotating group:
 C26(H26A,H26B,H26C), C27(H27A,H27B,H27C), C36(H36A,H36B,H36C), C35(H35A,H35B,
 H35C), C37(H37A,H37B,H37C), C28(H28A,H28B,H28C), C35A(H35D,H35E,H35F),
 C28A(H28D,H28E,H28F)
;
_smtbx_masks_void_probe_radius 1.2
_smtbx_masks_void_truncation_radius 1.2
_olex2_submission_special_instructions 'No special instructions were received'
_oxdiff_exptl_absorpt_empirical_details
;
Empirical correction (ABSPACK) includes:
- Absorption correction using spherical harmonics
- Frame scaling
;
_oxdiff_exptl_absorpt_empirical_full_max 4.635
_oxdiff_exptl_absorpt_empirical_full_min 0.511

loop_
_space_group_symop_operation_xyz
'x, y, z'
'-x, -y, z'
'x+1/4, -y+1/4, z+1/4'
'-x+1/4, y+1/4, z+1/4'
'x, y+1/2, z+1/2'
'-x, -y+1/2, z+1/2'
'x+1/4, -y+3/4, z+3/4'
'-x+1/4, y+3/4, z+3/4'
'x+1/2, y, z+1/2'
'-x+1/2, -y, z+1/2'
'x+3/4, -y+1/4, z+3/4'
'-x+3/4, y+1/4, z+3/4'
'x+1/2, y+1/2, z'
'-x+1/2, -y+1/2, z'
'x+3/4, -y+3/4, z+1/4'
'-x+3/4, y+3/4, z+1/4'

loop_
_atom_site_label
_atom_site_type_symbol
_atom_site_fract_x
_atom_site_fract_y
_atom_site_fract_z
_atom_site_U_iso_or_equiv
_atom_site_adp_type
_atom_site_occupancy
_atom_site_site_symmetry_order
_atom_site_calc_flag
_atom_site_refinement_flags_posn
_atom_site_refinement_flags_adp
_atom_site_refinement_flags_occupancy
_atom_site_disorder_assembly
_atom_site_disorder_group
Co1 Co 0.61943(3) 0.60792(3) 0.29816(7) 0.0512(3) Uani 1 1 d D . . . .
Cl1 Cl 0.67987(15) 0.6121(6) 0.2369(5) 0.069(2) Uani 0.58(4) 1 d D U P A 1
Cl2 Cl 0.6019(7) 0.54470(16) 0.3558(6) 0.083(3) Uani 0.57(3) 1 d D U P A 1
N3 N 0.58885(15) 0.60198(14) 0.1559(4) 0.0465(11) Uani 1 1 d . U . . .
N1 N 0.62465(15) 0.63820(16) 0.4399(4) 0.0461(11) Uani 1 1 d . U . . .
N2 N 0.58067(14) 0.65594(14) 0.2902(4) 0.0424(10) Uani 1 1 d . U . . .
C4 C 0.5673(2) 0.7250(2) 0.5360(5) 0.0549(15) Uani 1 1 d . U . . .
H4A H 0.570086 0.745264 0.587742 0.066 Uiso 1 1 calc R U . . .
H4B H 0.545271 0.706339 0.552791 0.066 Uiso 1 1 calc R U . . .
C12 C 0.56258(17) 0.62958(17) 0.1389(5) 0.0433(12) Uani 1 1 d . U . . .
C2 C 0.60489(17) 0.67241(18) 0.4457(5) 0.0442(12) Uani 1 1 d . U . . .
C1 C 0.58006(17) 0.68280(18) 0.3619(5) 0.0431(12) Uani 1 1 d . U . . .
C34 C 0.5778(2) 0.5333(2) 0.0918(7) 0.0654(18) Uani 1 1 d D U . . .
C5 C 0.5576(2) 0.7469(2) 0.4428(5) 0.0542(15) Uani 1 1 d . U . . .
H5A H 0.531770 0.761113 0.449026 0.065 Uiso 1 1 calc R U . . .
H5B H 0.578144 0.767717 0.429684 0.065 Uiso 1 1 calc R U . . .
C8 C 0.53071(17) 0.69334(18) 0.2066(5) 0.0439(12) Uani 1 1 d . U . . .
C6 C 0.55563(18) 0.71719(19) 0.3609(5) 0.0454(12) Uani 1 1 d . U . . .
C3 C 0.60571(18) 0.7007(2) 0.5260(5) 0.0517(14) Uani 1 1 d . U . . .
H3A H 0.628104 0.719883 0.517740 0.062 Uiso 1 1 calc R U . . .
H3B H 0.610362 0.685115 0.585353 0.062 Uiso 1 1 calc R U . . .
C20 C 0.64550(16) 0.6231(2) 0.5220(5) 0.0479(13) Uani 1 1 d . U . . .
C19 C 0.4611(2) 0.7501(3) 0.2818(6) 0.0620(17) Uani 1 1 d . U . . .
H19 H 0.451679 0.722830 0.284247 0.074 Uiso 1 1 calc R U . . .
C13 C 0.55769(17) 0.66051(17) 0.2144(4) 0.0415(12) Uani 1 1 d . U . . .
C25 C 0.68575(18) 0.6312(2) 0.5313(6) 0.0604(16) Uani 1 1 d . U . . .
C9 C 0.5065(2) 0.6977(2) 0.1187(5) 0.0557(15) Uani 1 1 d . U . . .
H9A H 0.502164 0.727017 0.105672 0.067 Uiso 1 1 calc R U . . .
H9B H 0.480269 0.684881 0.129089 0.067 Uiso 1 1 calc R U . . .
C29 C 0.5958(2) 0.57134(19) 0.0826(6) 0.0536(15) Uani 1 1 d . U . . .
C14 C 0.5017(2) 0.7567(2) 0.2775(5) 0.0534(14) Uani 1 1 d . U . . .
C7 C 0.53025(18) 0.72188(18) 0.2812(5) 0.0471(13) Uani 1 1 d . U . . .
C11 C 0.5373(2) 0.6340(2) 0.0520(6) 0.0540(14) Uani 1 1 d . U . . .
H11A H 0.512831 0.617737 0.060346 0.065 Uiso 1 1 calc R U . . .
H11B H 0.551818 0.622820 -0.003449 0.065 Uiso 1 1 calc R U . . .
C22 C 0.6468(2) 0.5810(3) 0.6605(5) 0.0638(18) Uani 1 1 d . U . . .
H22 H 0.633338 0.564177 0.705057 0.077 Uiso 1 1 calc R U . . .
C15 C 0.5155(3) 0.7971(2) 0.2725(6) 0.0665(18) Uani 1 1 d . U . . .
H15 H 0.543178 0.802449 0.270887 0.080 Uiso 1 1 calc R U . . .
C21 C 0.62597(18) 0.5989(2) 0.5859(5) 0.0490(14) Uani 1 1 d . U . . .
C18 C 0.4336(3) 0.7819(3) 0.2825(7) 0.078(2) Uani 1 1 d . U . . .
H18 H 0.405999 0.776818 0.287993 0.093 Uiso 1 1 calc R U . . .
C16 C 0.4889(3) 0.8288(3) 0.2699(6) 0.079(2) Uani 1 1 d . U . . .
H16 H 0.498522 0.855983 0.264822 0.095 Uiso 1 1 calc R U . . .
C26 C 0.7069(3) 0.6594(3) 0.4636(9) 0.087(3) Uani 1 1 d . U . . .
H26A H 0.704591 0.648784 0.398654 0.131 Uiso 1 1 calc R U . . .
H26B H 0.735002 0.661047 0.481235 0.131 Uiso 1 1 calc R U . . .
H26C H 0.694993 0.686572 0.466967 0.131 Uiso 1 1 calc R U . . .
C10 C 0.5263(2) 0.6780(2) 0.0322(5) 0.0582(16) Uani 1 1 d . U . . .
H10A H 0.507911 0.679029 -0.022732 0.070 Uiso 1 1 calc R U . . .
H10B H 0.550425 0.693511 0.015226 0.070 Uiso 1 1 calc R U . . .
C23 C 0.6874(2) 0.5877(3) 0.6699(6) 0.074(2) Uani 1 1 d D U . . .
C27 C 0.5819(2) 0.5903(3) 0.5774(6) 0.0620(18) Uani 1 1 d . U . . .
H27A H 0.566921 0.614560 0.596904 0.093 Uiso 1 1 calc R U . . .
H27B H 0.574834 0.567319 0.618492 0.093 Uiso 1 1 calc R U . . .
H27C H 0.575455 0.583641 0.511206 0.093 Uiso 1 1 calc R U . . .
C24 C 0.7055(2) 0.6125(3) 0.6074(6) 0.0685(19) Uani 1 1 d . U . . .
H24 H 0.733071 0.617623 0.615252 0.082 Uiso 1 1 calc R U . . .
C30 C 0.6224(2) 0.5803(2) 0.0092(6) 0.0558(15) Uani 1 1 d . U . . .
C33 C 0.5866(2) 0.5030(2) 0.0239(9) 0.077(2) Uani 1 1 d . U . . .
H33 H 0.575043 0.476724 0.029936 0.092 Uiso 1 1 calc R U . . .
C36 C 0.6411(3) 0.6211(2) -0.0022(6) 0.068(2) Uani 1 1 d . U . . .
H36A H 0.620439 0.642173 -0.002822 0.101 Uiso 1 1 calc R U . . .
H36B H 0.655874 0.621993 -0.062141 0.101 Uiso 1 1 calc R U . . .
H36C H 0.659243 0.626151 0.051005 0.101 Uiso 1 1 calc R U . . .
C31 C 0.6291(2) 0.5489(3) -0.0573(7) 0.0666(19) Uani 1 1 d . U . . .
H31 H 0.646569 0.554293 -0.108969 0.080 Uiso 1 1 calc R U . . .
C17 C 0.4489(3) 0.8223(3) 0.2746(7) 0.085(2) Uani 1 1 d . U . . .
H17 H 0.431219 0.844840 0.272543 0.102 Uiso 1 1 calc R U . . .
C35 C 0.5493(8) 0.5249(6) 0.174(2) 0.081(6) Uani 0.70(7) 1 d D U P B 1
H35A H 0.562560 0.530906 0.234886 0.122 Uiso 0.70(7) 1 calc R U P B 1
H35B H 0.541297 0.496127 0.173392 0.122 Uiso 0.70(7) 1 calc R U P B 1
H35C H 0.525764 0.542202 0.168004 0.122 Uiso 0.70(7) 1 calc R U P B 1
C32 C 0.6119(3) 0.5110(3) -0.0518(8) 0.079(2) Uani 1 1 d . U . . .
C37 C 0.6178(4) 0.4782(4) -0.1253(11) 0.109(4) Uani 1 1 d . U . . .
H37A H 0.608744 0.451961 -0.099768 0.163 Uiso 1 1 calc R U . . .
H37B H 0.646015 0.476277 -0.141595 0.163 Uiso 1 1 calc R U . . .
H37C H 0.602534 0.484866 -0.182544 0.163 Uiso 1 1 calc R U . . .
C28 C 0.7077(9) 0.5611(13) 0.746(2) 0.078(6) Uani 0.60(8) 1 d D U P C 1
H28A H 0.700830 0.571403 0.809790 0.117 Uiso 0.60(8) 1 calc R U P C 1
H28B H 0.736547 0.562287 0.737920 0.117 Uiso 0.60(8) 1 calc R U P C 1
H28C H 0.698718 0.532831 0.740180 0.117 Uiso 0.60(8) 1 calc R U P C 1
Cl1A Cl 0.6803(2) 0.6335(10) 0.2394(8) 0.077(4) Uani 0.42(4) 1 d D U P A 2
Cl2A Cl 0.6250(8) 0.5476(2) 0.3614(6) 0.077(4) Uani 0.43(3) 1 d D U P A 2
C35A C 0.5377(12) 0.5283(14) 0.139(5) 0.073(8) Uani 0.30(7) 1 d D U P B 2
H35D H 0.536738 0.544992 0.196825 0.109 Uiso 0.30(7) 1 calc R U P B 2
H35E H 0.533683 0.499561 0.155780 0.109 Uiso 0.30(7) 1 calc R U P B 2
H35F H 0.516855 0.537072 0.095117 0.109 Uiso 0.30(7) 1 calc R U P B 2
C28A C 0.7151(13) 0.579(2) 0.755(2) 0.084(8) Uani 0.40(8) 1 d D U P C 2
H28D H 0.710711 0.599365 0.804661 0.125 Uiso 0.40(8) 1 calc R U P C 2
H28E H 0.742733 0.580044 0.733750 0.125 Uiso 0.40(8) 1 calc R U P C 2
H28F H 0.709348 0.551687 0.780367 0.125 Uiso 0.40(8) 1 calc R U P C 2

loop_
_atom_site_aniso_label
_atom_site_aniso_U_11
_atom_site_aniso_U_22
_atom_site_aniso_U_33
_atom_site_aniso_U_23
_atom_site_aniso_U_13
_atom_site_aniso_U_12
Co1 0.0568(5) 0.0500(5) 0.0468(6) 0.0039(5) 0.0067(5) 0.0249(4)
Cl1 0.0470(17) 0.104(7) 0.058(2) -0.016(3) 0.0052(14) 0.018(2)
Cl2 0.146(9) 0.0433(18) 0.061(3) 0.0025(16) 0.016(4) 0.018(3)
N3 0.050(2) 0.038(2) 0.051(3) -0.002(2) 0.005(2) 0.0103(19)
N1 0.042(2) 0.050(3) 0.046(3) 0.005(2) -0.002(2) 0.0097(19)
N2 0.044(2) 0.039(2) 0.044(3) 0.003(2) 0.000(2) 0.0141(17)
C4 0.054(3) 0.061(3) 0.050(4) -0.013(3) -0.003(3) 0.014(3)
C12 0.044(3) 0.038(2) 0.047(3) -0.004(2) 0.002(2) 0.009(2)
C2 0.041(3) 0.046(3) 0.046(3) 0.002(2) 0.002(2) 0.007(2)
C1 0.043(3) 0.043(3) 0.043(3) -0.002(2) 0.003(2) 0.010(2)
C34 0.053(3) 0.040(3) 0.103(5) -0.011(3) 0.008(3) 0.008(3)
C5 0.057(3) 0.058(3) 0.048(3) -0.010(3) 0.002(3) 0.018(3)
C8 0.048(3) 0.041(3) 0.043(3) -0.002(2) -0.006(2) 0.015(2)
C6 0.050(3) 0.048(3) 0.039(3) 0.000(2) 0.001(2) 0.009(2)
C3 0.048(3) 0.055(3) 0.052(3) -0.004(3) -0.005(3) 0.010(2)
C20 0.033(2) 0.060(3) 0.050(3) 0.004(3) -0.001(2) 0.010(2)
C19 0.061(3) 0.070(4) 0.055(4) -0.003(3) -0.005(3) 0.030(3)
C13 0.045(3) 0.038(2) 0.042(3) 0.000(2) 0.001(2) 0.013(2)
C25 0.038(3) 0.081(4) 0.063(4) 0.001(4) 0.002(3) 0.004(3)
C9 0.065(3) 0.054(3) 0.049(3) -0.008(3) -0.010(3) 0.021(3)
C29 0.052(3) 0.041(3) 0.068(4) -0.008(3) 0.001(3) 0.013(2)
C14 0.069(3) 0.054(3) 0.038(3) 0.000(2) 0.004(3) 0.024(3)
C7 0.052(3) 0.046(3) 0.043(3) 0.000(2) 0.002(3) 0.013(2)
C11 0.056(3) 0.053(3) 0.054(4) -0.014(3) -0.002(3) 0.012(2)
C22 0.057(3) 0.093(5) 0.041(3) 0.011(3) 0.006(3) 0.029(3)
C15 0.091(4) 0.054(3) 0.055(4) 0.004(3) 0.016(3) 0.024(3)
C21 0.038(3) 0.066(3) 0.043(3) 0.001(3) 0.002(2) 0.011(2)
C18 0.082(4) 0.091(4) 0.060(4) -0.007(4) -0.005(4) 0.042(3)
C16 0.117(5) 0.059(3) 0.061(4) 0.005(3) 0.005(4) 0.035(4)
C26 0.054(4) 0.108(7) 0.100(7) 0.002(6) 0.014(5) -0.012(4)
C10 0.065(3) 0.061(3) 0.049(4) -0.009(3) -0.007(3) 0.027(3)
C23 0.054(3) 0.120(6) 0.048(4) 0.006(4) -0.007(3) 0.026(4)
C27 0.044(3) 0.085(5) 0.057(4) 0.007(4) 0.001(3) -0.005(3)
C24 0.038(3) 0.104(5) 0.063(4) -0.002(4) -0.004(3) 0.012(3)
C30 0.061(3) 0.053(3) 0.053(4) -0.006(3) 0.003(3) 0.006(3)
C33 0.066(4) 0.045(3) 0.119(6) -0.022(4) -0.006(4) 0.013(3)
C36 0.094(5) 0.060(4) 0.049(4) 0.000(3) 0.013(4) -0.007(4)
C31 0.067(4) 0.069(4) 0.064(4) -0.022(4) 0.001(3) 0.018(3)
C17 0.113(5) 0.080(4) 0.061(4) -0.001(4) 0.002(4) 0.053(4)
C35 0.052(9) 0.055(6) 0.138(14) 0.015(9) 0.014(9) 0.001(6)
C32 0.079(4) 0.064(4) 0.092(5) -0.030(4) -0.007(4) 0.024(4)
C37 0.117(8) 0.087(6) 0.122(9) -0.055(7) -0.016(7) 0.043(6)
C28 0.062(10) 0.116(15) 0.057(9) 0.012(10) -0.012(6) 0.019(10)
Cl1A 0.052(3) 0.124(12) 0.056(3) 0.001(5) 0.004(2) 0.018(4)
Cl2A 0.133(10) 0.039(2) 0.058(3) -0.0007(19) -0.010(4) 0.023(4)
C35A 0.060(14) 0.050(12) 0.108(18) 0.007(14) 0.007(14) -0.002(13)
C28A 0.067(13) 0.125(18) 0.058(11) 0.011(14) -0.032(9) 0.028(14)

loop_
_atom_type_symbol
_atom_type_description
_atom_type_scat_dispersion_real
_atom_type_scat_dispersion_imag
_atom_type_scat_source
C C 0.0181 0.0091 'International Tables Vol C Tables 4.2.6.8 and 6.1.1.4'
H H 0.0000 0.0000 'International Tables Vol C Tables 4.2.6.8 and 6.1.1.4'
Cl Cl 0.3639 0.7018 'International Tables Vol C Tables 4.2.6.8 and 6.1.1.4'
Co Co -2.3653 3.6143 'International Tables Vol C Tables 4.2.6.8 and 6.1.1.4'
N N 0.0311 0.0180 'International Tables Vol C Tables 4.2.6.8 and 6.1.1.4'

loop_
_geom_angle_atom_site_label_1
_geom_angle_atom_site_label_2
_geom_angle_atom_site_label_3
_geom_angle
_geom_angle_site_symmetry_1
_geom_angle_site_symmetry_3
_geom_angle_publ_flag
Cl1 Co1 Cl2 115.4(7) . . ?
Cl1 Co1 N3 94.7(2) . . ?
Cl1 Co1 N1 104.2(3) . . ?
N3 Co1 Cl2 96.7(5) . . ?
N3 Co1 Cl1A 96.8(3) . . ?
N1 Co1 Cl2 96.1(3) . . ?
N1 Co1 N3 149.82(18) . . ?
N1 Co1 Cl1A 94.9(6) . . ?
N2 Co1 Cl1 121.2(5) . . ?
N2 Co1 Cl2 123.1(5) . . ?
N2 Co1 N3 74.1(2) . . ?
N2 Co1 N1 76.0(2) . . ?
N2 Co1 Cl1A 105.2(7) . . ?
N2 Co1 Cl2A 140.9(7) . . ?
Cl2A Co1 N3 108.9(4) . . ?
Cl2A Co1 N1 91.9(2) . . ?
Cl2A Co1 Cl1A 112.9(9) . . ?
C12 N3 Co1 114.7(4) . . ?
C12 N3 C29 117.6(6) . . ?
C29 N3 Co1 127.7(4) . . ?
C2 N1 Co1 113.4(4) . . ?
C2 N1 C20 119.6(6) . . ?
C20 N1 Co1 127.0(4) . . ?
C1 N2 Co1 118.3(4) . . ?
C13 N2 Co1 120.2(4) . . ?
C13 N2 C1 121.5(4) . . ?
H4A C4 H4B 108.1 . . ?
C5 C4 H4A 109.6 . . ?
C5 C4 H4B 109.6 . . ?
C3 C4 H4A 109.6 . . ?
C3 C4 H4B 109.6 . . ?
C3 C4 C5 110.4(6) . . ?
N3 C12 C13 115.2(6) . . ?
N3 C12 C11 127.6(6) . . ?
C13 C12 C11 117.2(5) . . ?
N1 C2 C1 115.7(6) . . ?
N1 C2 C3 125.7(6) . . ?
C3 C2 C1 118.6(5) . . ?
N2 C1 C2 116.0(5) . . ?
N2 C1 C6 122.1(6) . . ?
C6 C1 C2 121.7(6) . . ?
C29 C34 C33 118.4(8) . . ?
C29 C34 C35 120.3(10) . . ?
C29 C34 C35A 121.7(18) . . ?
C33 C34 C35 121.3(10) . . ?
C33 C34 C35A 114(2) . . ?
C4 C5 H5A 109.4 . . ?
C4 C5 H5B 109.4 . . ?
H5A C5 H5B 108.0 . . ?
C6 C5 C4 111.0(6) . . ?
C6 C5 H5A 109.4 . . ?
C6 C5 H5B 109.4 . . ?
C13 C8 C9 119.3(5) . . ?
C7 C8 C13 117.2(5) . . ?
C7 C8 C9 123.4(5) . . ?
C1 C6 C5 119.2(6) . . ?
C1 C6 C7 116.8(6) . . ?
C7 C6 C5 123.9(5) . . ?
C4 C3 H3A 109.1 . . ?
C4 C3 H3B 109.1 . . ?
C2 C3 C4 112.7(5) . . ?
C2 C3 H3A 109.1 . . ?
C2 C3 H3B 109.1 . . ?
H3A C3 H3B 107.8 . . ?
C25 C20 N1 119.2(6) . . ?
C21 C20 N1 119.4(5) . . ?
C21 C20 C25 121.3(6) . . ?
C14 C19 H19 118.7 . . ?
C14 C19 C18 122.6(8) . . ?
C18 C19 H19 118.7 . . ?
N2 C13 C12 115.8(5) . . ?
N2 C13 C8 121.6(5) . . ?
C8 C13 C12 122.6(5) . . ?
C20 C25 C26 121.4(7) . . ?
C20 C25 C24 117.0(7) . . ?
C24 C25 C26 121.6(7) . . ?
C8 C9 H9A 109.1 . . ?
C8 C9 H9B 109.1 . . ?
C8 C9 C10 112.4(5) . . ?
H9A C9 H9B 107.9 . . ?
C10 C9 H9A 109.1 . . ?
C10 C9 H9B 109.1 . . ?
C34 C29 N3 118.8(7) . . ?
C34 C29 C30 122.4(7) . . ?
C30 C29 N3 118.7(6) . . ?
C19 C14 C7 120.9(6) . . ?
C19 C14 C15 118.5(6) . . ?
C15 C14 C7 120.6(7) . . ?
C8 C7 C6 120.7(5) . . ?
C8 C7 C14 119.4(6) . . ?
C6 C7 C14 119.9(6) . . ?
C12 C11 H11A 109.1 . . ?
C12 C11 H11B 109.1 . . ?
C12 C11 C10 112.5(6) . . ?
H11A C11 H11B 107.8 . . ?
C10 C11 H11A 109.1 . . ?
C10 C11 H11B 109.1 . . ?
C21 C22 H22 119.9 . . ?
C23 C22 H22 119.9 . . ?
C23 C22 C21 120.1(7) . . ?
C14 C15 H15 120.1 . . ?
C16 C15 C14 119.9(9) . . ?
C16 C15 H15 120.1 . . ?
C20 C21 C22 119.7(6) . . ?
C20 C21 C27 121.8(6) . . ?
C22 C21 C27 118.5(7) . . ?
C19 C18 H18 121.5 . . ?
C19 C18 C17 116.9(9) . . ?
C17 C18 H18 121.5 . . ?
C15 C16 H16 119.2 . . ?
C17 C16 C15 121.6(9) . . ?
C17 C16 H16 119.2 . . ?
C25 C26 H26A 109.5 . . ?
C25 C26 H26B 109.5 . . ?
C25 C26 H26C 109.5 . . ?
H26A C26 H26B 109.5 . . ?
H26A C26 H26C 109.5 . . ?
H26B C26 H26C 109.5 . . ?
C9 C10 H10A 109.4 . . ?
C9 C10 H10B 109.4 . . ?
C11 C10 C9 111.3(6) . . ?
C11 C10 H10A 109.4 . . ?
C11 C10 H10B 109.4 . . ?
H10A C10 H10B 108.0 . . ?
C22 C23 C28 114.4(15) . . ?
C22 C23 C28A 130(2) . . ?
C24 C23 C22 118.7(7) . . ?
C24 C23 C28 126.4(14) . . ?
C24 C23 C28A 110(3) . . ?
C21 C27 H27A 109.5 . . ?
C21 C27 H27B 109.5 . . ?
C21 C27 H27C 109.5 . . ?
H27A C27 H27B 109.5 . . ?
H27A C27 H27C 109.5 . . ?
H27B C27 H27C 109.5 . . ?
C25 C24 H24 118.5 . . ?
C23 C24 C25 123.1(7) . . ?
C23 C24 H24 118.5 . . ?
C29 C30 C36 122.7(7) . . ?
C29 C30 C31 116.1(7) . . ?
C31 C30 C36 121.2(7) . . ?
C34 C33 H33 119.5 . . ?
C32 C33 C34 121.1(8) . . ?
C32 C33 H33 119.5 . . ?
C30 C36 H36A 109.5 . . ?
C30 C36 H36B 109.5 . . ?
C30 C36 H36C 109.5 . . ?
H36A C36 H36B 109.5 . . ?
H36A C36 H36C 109.5 . . ?
H36B C36 H36C 109.5 . . ?
C30 C31 H31 118.2 . . ?
C32 C31 C30 123.7(9) . . ?
C32 C31 H31 118.2 . . ?
C18 C17 H17 119.8 . . ?
C16 C17 C18 120.4(7) . . ?
C16 C17 H17 119.8 . . ?
C34 C35 H35A 109.5 . . ?
C34 C35 H35B 109.5 . . ?
C34 C35 H35C 109.5 . . ?
H35A C35 H35B 109.5 . . ?
H35A C35 H35C 109.5 . . ?
H35B C35 H35C 109.5 . . ?
C33 C32 C37 118.2(10) . . ?
C31 C32 C33 118.3(8) . . ?
C31 C32 C37 123.5(11) . . ?
C32 C37 H37A 109.5 . . ?
C32 C37 H37B 109.5 . . ?
C32 C37 H37C 109.5 . . ?
H37A C37 H37B 109.5 . . ?
H37A C37 H37C 109.5 . . ?
H37B C37 H37C 109.5 . . ?
C23 C28 H28A 109.5 . . ?
C23 C28 H28B 109.5 . . ?
C23 C28 H28C 109.5 . . ?
H28A C28 H28B 109.5 . . ?
H28A C28 H28C 109.5 . . ?
H28B C28 H28C 109.5 . . ?
C34 C35A H35D 109.5 . . ?
C34 C35A H35E 109.5 . . ?
C34 C35A H35F 109.5 . . ?
H35D C35A H35E 109.5 . . ?
H35D C35A H35F 109.5 . . ?
H35E C35A H35F 109.5 . . ?
C23 C28A H28D 109.5 . . ?
C23 C28A H28E 109.5 . . ?
C23 C28A H28F 109.5 . . ?
H28D C28A H28E 109.5 . . ?
H28D C28A H28F 109.5 . . ?
H28E C28A H28F 109.5 . . ?

loop_
_geom_bond_atom_site_label_1
_geom_bond_atom_site_label_2
_geom_bond_distance
_geom_bond_site_symmetry_2
_geom_bond_publ_flag
Co1 Cl1 2.217(6) . ?
Co1 Cl2 2.303(7) . ?
Co1 N3 2.258(6) . ?
Co1 N1 2.233(6) . ?
Co1 N2 2.049(4) . ?
Co1 Cl1A 2.365(12) . ?
Co1 Cl2A 2.175(7) . ?
N3 C12 1.289(7) . ?
N3 C29 1.458(9) . ?
N1 C2 1.307(8) . ?
N1 C20 1.439(9) . ?
N2 C1 1.339(8) . ?
N2 C13 1.326(8) . ?
C4 H4A 0.9900 . ?
C4 H4B 0.9900 . ?
C4 C5 1.529(11) . ?
C4 C3 1.529(9) . ?
C12 C13 1.477(9) . ?
C12 C11 1.495(10) . ?
C2 C1 1.485(9) . ?
C2 C3 1.461(10) . ?
C1 C6 1.397(8) . ?
C34 C29 1.393(10) . ?
C34 C33 1.408(12) . ?
C34 C35 1.534(17) . ?
C34 C35A 1.51(2) . ?
C5 H5A 0.9900 . ?
C5 H5B 0.9900 . ?
C5 C6 1.509(10) . ?
C8 C13 1.413(7) . ?
C8 C9 1.488(9) . ?
C8 C7 1.405(9) . ?
C6 C7 1.419(9) . ?
C3 H3A 0.9900 . ?
C3 H3B 0.9900 . ?
C20 C25 1.389(9) . ?
C20 C21 1.368(10) . ?
C19 H19 0.9500 . ?
C19 C14 1.387(11) . ?
C19 C18 1.394(10) . ?
C25 C26 1.507(13) . ?
C25 C24 1.402(12) . ?
C9 H9A 0.9900 . ?
C9 H9B 0.9900 . ?
C9 C10 1.531(10) . ?
C29 C30 1.399(11) . ?
C14 C7 1.495(8) . ?
C14 C15 1.404(11) . ?
C11 H11A 0.9900 . ?
C11 H11B 0.9900 . ?
C11 C10 1.515(9) . ?
C22 H22 0.9500 . ?
C22 C21 1.392(10) . ?
C22 C23 1.392(12) . ?
C15 H15 0.9500 . ?
C15 C16 1.375(11) . ?
C21 C27 1.517(9) . ?
C18 H18 0.9500 . ?
C18 C17 1.427(16) . ?
C16 H16 0.9500 . ?
C16 C17 1.366(16) . ?
C26 H26A 0.9800 . ?
C26 H26B 0.9800 . ?
C26 H26C 0.9800 . ?
C10 H10A 0.9900 . ?
C10 H10B 0.9900 . ?
C23 C24 1.344(13) . ?
C23 C28 1.545(16) . ?
C23 C28A 1.543(19) . ?
C27 H27A 0.9800 . ?
C27 H27B 0.9800 . ?
C27 H27C 0.9800 . ?
C24 H24 0.9500 . ?
C30 C36 1.487(11) . ?
C30 C31 1.408(11) . ?
C33 H33 0.9500 . ?
C33 C32 1.389(16) . ?
C36 H36A 0.9800 . ?
C36 H36B 0.9800 . ?
C36 H36C 0.9800 . ?
C31 H31 0.9500 . ?
C31 C32 1.374(13) . ?
C17 H17 0.9500 . ?
C35 H35A 0.9800 . ?
C35 H35B 0.9800 . ?
C35 H35C 0.9800 . ?
C32 C37 1.507(13) . ?
C37 H37A 0.9800 . ?
C37 H37B 0.9800 . ?
C37 H37C 0.9800 . ?
C28 H28A 0.9800 . ?
C28 H28B 0.9800 . ?
C28 H28C 0.9800 . ?
C35A H35D 0.9800 . ?
C35A H35E 0.9800 . ?
C35A H35F 0.9800 . ?
C28A H28D 0.9800 . ?
C28A H28E 0.9800 . ?
C28A H28F 0.9800 . ?

loop_
_geom_torsion_atom_site_label_1
_geom_torsion_atom_site_label_2
_geom_torsion_atom_site_label_3
_geom_torsion_atom_site_label_4
_geom_torsion
_geom_torsion_site_symmetry_1
_geom_torsion_site_symmetry_2
_geom_torsion_site_symmetry_3
_geom_torsion_site_symmetry_4
_geom_torsion_publ_flag
Co1 N3 C12 C13 1.1(7) . . . . ?
Co1 N3 C12 C11 -179.8(5) . . . . ?
Co1 N3 C29 C34 81.6(8) . . . . ?
Co1 N3 C29 C30 -94.0(7) . . . . ?
Co1 N1 C2 C1 5.3(7) . . . . ?
Co1 N1 C2 C3 -174.0(5) . . . . ?
Co1 N1 C20 C25 86.1(8) . . . . ?
Co1 N1 C20 C21 -89.6(7) . . . . ?
Co1 N2 C1 C2 -6.3(7) . . . . ?
Co1 N2 C1 C6 177.7(5) . . . . ?
Co1 N2 C13 C12 -0.7(7) . . . . ?
Co1 N2 C13 C8 -179.9(5) . . . . ?
N3 C12 C13 N2 -0.4(8) . . . . ?
N3 C12 C13 C8 178.8(6) . . . . ?
N3 C12 C11 C10 -150.7(7) . . . . ?
N3 C29 C30 C36 -5.8(11) . . . . ?
N3 C29 C30 C31 177.5(7) . . . . ?
N1 C2 C1 N2 0.2(8) . . . . ?
N1 C2 C1 C6 176.2(6) . . . . ?
N1 C2 C3 C4 -151.9(7) . . . . ?
N1 C20 C25 C26 7.2(11) . . . . ?
N1 C20 C25 C24 -173.9(7) . . . . ?
N1 C20 C21 C22 173.9(6) . . . . ?
N1 C20 C21 C27 -5.3(10) . . . . ?
N2 C1 C6 C5 -177.9(6) . . . . ?
N2 C1 C6 C7 2.0(9) . . . . ?
C4 C5 C6 C1 -32.2(9) . . . . ?
C4 C5 C6 C7 148.0(6) . . . . ?
C12 N3 C29 C34 -99.2(8) . . . . ?
C12 N3 C29 C30 85.2(8) . . . . ?
C12 C11 C10 C9 -54.6(8) . . . . ?
C2 N1 C20 C25 -96.7(8) . . . . ?
C2 N1 C20 C21 87.6(8) . . . . ?
C2 C1 C6 C5 6.4(9) . . . . ?
C2 C1 C6 C7 -173.8(6) . . . . ?
C1 N2 C13 C12 177.6(5) . . . . ?
C1 N2 C13 C8 -1.6(9) . . . . ?
C1 C2 C3 C4 28.8(9) . . . . ?
C1 C6 C7 C8 -1.2(9) . . . . ?
C1 C6 C7 C14 176.8(6) . . . . ?
C34 C29 C30 C36 178.7(8) . . . . ?
C34 C29 C30 C31 2.1(11) . . . . ?
C34 C33 C32 C31 1.8(14) . . . . ?
C34 C33 C32 C37 -175.9(9) . . . . ?
C5 C4 C3 C2 -54.5(8) . . . . ?
C5 C6 C7 C8 178.6(6) . . . . ?
C5 C6 C7 C14 -3.4(10) . . . . ?
C8 C9 C10 C11 53.1(8) . . . . ?
C3 C4 C5 C6 55.6(8) . . . . ?
C3 C2 C1 N2 179.5(6) . . . . ?
C3 C2 C1 C6 -4.5(9) . . . . ?
C20 N1 C2 C1 -172.2(5) . . . . ?
C20 N1 C2 C3 8.5(9) . . . . ?
C20 C25 C24 C23 0.1(13) . . . . ?
C19 C14 C7 C8 65.2(9) . . . . ?
C19 C14 C7 C6 -112.8(8) . . . . ?
C19 C14 C15 C16 -1.3(11) . . . . ?
C19 C18 C17 C16 -2.2(14) . . . . ?
C13 N2 C1 C2 175.4(5) . . . . ?
C13 N2 C1 C6 -0.6(9) . . . . ?
C13 C12 C11 C10 28.4(8) . . . . ?
C13 C8 C9 C10 -25.5(9) . . . . ?
C13 C8 C7 C6 -0.8(9) . . . . ?
C13 C8 C7 C14 -178.8(6) . . . . ?
C25 C20 C21 C22 -1.7(11) . . . . ?
C25 C20 C21 C27 179.1(7) . . . . ?
C9 C8 C13 N2 178.2(6) . . . . ?
C9 C8 C13 C12 -1.0(10) . . . . ?
C9 C8 C7 C6 -176.5(6) . . . . ?
C9 C8 C7 C14 5.5(10) . . . . ?
C29 N3 C12 C13 -178.2(6) . . . . ?
C29 N3 C12 C11 0.9(10) . . . . ?
C29 C34 C33 C32 -1.3(13) . . . . ?
C29 C30 C31 C32 -1.5(12) . . . . ?
C14 C19 C18 C17 2.6(13) . . . . ?
C14 C15 C16 C17 1.7(13) . . . . ?
C7 C8 C13 N2 2.3(9) . . . . ?
C7 C8 C13 C12 -176.9(6) . . . . ?
C7 C8 C9 C10 150.1(7) . . . . ?
C7 C14 C15 C16 -179.5(7) . . . . ?
C11 C12 C13 N2 -179.6(6) . . . . ?
C11 C12 C13 C8 -0.4(9) . . . . ?
C22 C23 C24 C25 -1.8(14) . . . . ?
C15 C14 C7 C8 -116.7(8) . . . . ?
C15 C14 C7 C6 65.3(9) . . . . ?
C15 C16 C17 C18 0.1(14) . . . . ?
C21 C20 C25 C26 -177.2(8) . . . . ?
C21 C20 C25 C24 1.7(11) . . . . ?
C21 C22 C23 C24 1.8(13) . . . . ?
C21 C22 C23 C28 -171.4(19) . . . . ?
C21 C22 C23 C28A 166(3) . . . . ?
C18 C19 C14 C7 177.3(7) . . . . ?
C18 C19 C14 C15 -0.9(11) . . . . ?
C26 C25 C24 C23 178.9(9) . . . . ?
C23 C22 C21 C20 -0.1(12) . . . . ?
C23 C22 C21 C27 179.2(8) . . . . ?
C30 C31 C32 C33 -0.4(14) . . . . ?
C30 C31 C32 C37 177.3(9) . . . . ?
C33 C34 C29 N3 -176.1(7) . . . . ?
C33 C34 C29 C30 -0.7(12) . . . . ?
C36 C30 C31 C32 -178.3(9) . . . . ?
C35 C34 C29 N3 3.7(19) . . . . ?
C35 C34 C29 C30 179.1(17) . . . . ?
C35 C34 C33 C32 178.8(18) . . . . ?
C28 C23 C24 C25 171(2) . . . . ?
C35A C34 C29 N3 32(4) . . . . ?
C35A C34 C29 C30 -152(4) . . . . ?
C35A C34 C33 C32 153(3) . . . . ?
C28A C23 C24 C25 -169(3) . . . . ?

loop_
_twin_individual_id
_twin_individual_mass_fraction_refined
1 0.938(7)
2 0.062(7)

loop_
_smtbx_masks_void_nr
_smtbx_masks_void_average_x
_smtbx_masks_void_average_y
_smtbx_masks_void_average_z
_smtbx_masks_void_volume
_smtbx_masks_void_count_electrons
_smtbx_masks_void_content
1 0.000 0.000 -0.360 470.1 139.8 ?
2 0.000 0.500 0.140 470.1 139.8 ?
3 0.250 0.250 0.890 470.1 139.8 ?
4 0.250 0.750 0.390 470.1 139.8 ?
5 0.500 0.000 0.140 470.1 139.8 ?
6 0.500 0.500 0.640 470.1 139.8 ?
7 0.750 0.250 0.390 470.1 139.8 ?
8 0.750 0.750 0.890 470.1 139.8 ?
